data_2214761
loop_
_publ_author_name
'Chun-Niu Zhang'
'Ming-Hua Yang'

_publ_section_title
;
 2,4-Dichloro-6-{[4-chloro-3-(trifluoromethyl)phenyl]iminomethyl}phenol
;
_journal_coeditor_code IS2185
_journal_issue 8
_journal_name_full 'Acta Crystallographica Section E'
_journal_page_first o3401
_journal_page_last o3401
_journal_paper_doi 10.1107/S1600536807031972
_journal_volume 63
_journal_year 2007
_chemical_formula_iupac 'C14 H7 Cl3 F3 N O'
_chemical_formula_moiety 'C14 H7 Cl3 F3 N O'
_chemical_formula_sum 'C14 H7 Cl3 F3 N O'
_chemical_formula_weight 368.56
_chemical_name_systematic
;
2,4-Dichloro-6-{[4-chloro-3-(trifluoromethyl)phenyl]iminomethyl}phenol
;
_space_group_IT_number 14
_symmetry_cell_setting monoclinic
_symmetry_space_group_name_Hall '-P 2ybc'
_symmetry_space_group_name_H-M 'P 1 21/c 1'
_atom_sites_solution_hydrogens geom
_atom_sites_solution_primary direct
_atom_sites_solution_secondary difmap
_audit_creation_method SHELXL-97
_cell_angle_alpha 90.00
_cell_angle_beta 111.2040(10)
_cell_angle_gamma 90.00
_cell_formula_units_Z 4
_cell_length_a 8.6093(6)
_cell_length_b 22.9730(16)
_cell_length_c 7.9014(5)
_cell_measurement_reflns_used 2502
_cell_measurement_temperature 298(2)
_cell_measurement_theta_max 28.00
_cell_measurement_theta_min 1.66
_cell_volume 1456.95(17)
_computing_cell_refinement APEX2
_computing_data_collection 'APEX2 (Bruker, 2004)'
_computing_data_reduction APEX2
_computing_molecular_graphics 'SHELXTL (Bruker, 1998)'
_computing_publication_material SHELXTL
_computing_structure_refinement 'SHELXL97 (Sheldrick, 1997)'
_computing_structure_solution 'SHELXS97 (Sheldrick, 1997)'
_diffrn_ambient_temperature 298(2)
_diffrn_measured_fraction_theta_full 0.959
_diffrn_measured_fraction_theta_max 0.959
_diffrn_measurement_device_type 'Bruker APEX II area-detector'
_diffrn_measurement_method '\f and \w'
_diffrn_radiation_monochromator graphite
_diffrn_radiation_source 'fine-focus sealed tube'
_diffrn_radiation_type MoK\a
_diffrn_radiation_wavelength 0.71073
_diffrn_reflns_av_R_equivalents 0.0366
_diffrn_reflns_av_sigmaI/netI 0.0353
_diffrn_reflns_limit_h_max 10
_diffrn_reflns_limit_h_min -10
_diffrn_reflns_limit_k_max 26
_diffrn_reflns_limit_k_min -27
_diffrn_reflns_limit_l_max 9
_diffrn_reflns_limit_l_min -8
_diffrn_reflns_number 8909
_diffrn_reflns_theta_full 25.20
_diffrn_reflns_theta_max 25.20
_diffrn_reflns_theta_min 1.77
_diffrn_standards_number 0
_exptl_absorpt_coefficient_mu 0.661
_exptl_absorpt_correction_T_max 0.9074
_exptl_absorpt_correction_T_min 0.8848
_exptl_absorpt_correction_type multi-scan
_exptl_absorpt_process_details '(<i>SADABS</i>; Sheldrick, 1996)'
_exptl_crystal_colour colourless
_exptl_crystal_density_diffrn 1.680
_exptl_crystal_density_method 'not measured'
_exptl_crystal_description block
_exptl_crystal_F_000 736
_exptl_crystal_size_max 0.19
_exptl_crystal_size_mid 0.16
_exptl_crystal_size_min 0.15
_refine_diff_density_max 0.247
_refine_diff_density_min -0.249
_refine_ls_extinction_method none
_refine_ls_goodness_of_fit_ref 0.898
_refine_ls_hydrogen_treatment constr
_refine_ls_matrix_type full
_refine_ls_number_parameters 200
_refine_ls_number_reflns 2523
_refine_ls_number_restraints 0
_refine_ls_restrained_S_all 0.898
_refine_ls_R_factor_all 0.0441
_refine_ls_R_factor_gt 0.0306
_refine_ls_shift/su_max 0.000
_refine_ls_shift/su_mean 0.000
_refine_ls_structure_factor_coef Fsqd
_refine_ls_weighting_details 'calc w=1/[\s^2^(Fo^2^)+(0.0476P)^2^] where P=(Fo^2^+2Fc^2^)/3'
_refine_ls_weighting_scheme calc
_refine_ls_wR_factor_gt 0.0767
_refine_ls_wR_factor_ref 0.0797
_reflns_number_gt 1704
_reflns_number_total 2523
_reflns_threshold_expression I>2\s(I)
_cod_data_source_file is2185.cif
_cod_data_source_block I
_cod_original_sg_symbol_H-M 'P 21/c'
_cod_database_code 2214761
_cod_database_fobs_code 2214761

loop_
_symmetry_equiv_pos_as_xyz
'x, y, z'
'-x, y+1/2, -z+1/2'
'-x, -y, -z'
'x, -y-1/2, z-1/2'

loop_
_atom_site_type_symbol
_atom_site_label
_atom_site_fract_x
_atom_site_fract_y
_atom_site_fract_z
_atom_site_U_iso_or_equiv
_atom_site_adp_type
_atom_site_calc_flag
_atom_site_refinement_flags
_atom_site_occupancy
Cl Cl1 0.15918(7) 0.52233(2) 0.33997(8) 0.0804(2) Uani d . 1
Cl Cl2 0.79951(8) 0.09612(2) 0.71667(8) 0.0815(2) Uani d . 1
Cl Cl3 1.25114(7) 0.22761(3) 1.22425(8) 0.0825(2) Uani d . 1
O O1 0.62110(17) 0.20466(5) 0.60598(19) 0.0613(4) Uani d . 1
H H1 0.5829 0.2367 0.5663 0.092 Uiso calc R 1
N N1 0.59189(19) 0.31700(7) 0.6135(2) 0.0522(4) Uani d . 1
C C9 0.8203(2) 0.26618(8) 0.8258(2) 0.0479(5) Uani d . 1
C C3 0.2901(2) 0.46309(8) 0.4173(3) 0.0535(5) Uani d . 1
C C10 0.7643(2) 0.21157(8) 0.7483(3) 0.0498(5) Uani d . 1
C C14 0.9707(2) 0.27044(8) 0.9732(3) 0.0546(5) Uani d . 1
H H14 1.0077 0.3066 1.0253 0.066 Uiso calc R 1
C C7 0.4266(2) 0.37778(8) 0.3681(3) 0.0532(5) Uani d . 1
H H7 0.4491 0.3518 0.2896 0.064 Uiso calc R 1
C C8 0.7238(2) 0.31842(8) 0.7560(3) 0.0518(5) Uani d . 1
H H8 0.7584 0.3536 0.8161 0.062 Uiso calc R 1
C C6 0.4947(2) 0.36810(8) 0.5533(3) 0.0482(5) Uani d . 1
C C11 0.8632(2) 0.16297(8) 0.8196(3) 0.0565(5) Uani d . 1
C C12 1.0111(2) 0.16771(9) 0.9657(3) 0.0616(5) Uani d . 1
H H12 1.0749 0.1348 1.0127 0.074 Uiso calc R 1
C C13 1.0638(2) 0.22165(9) 1.0415(3) 0.0569(5) Uani d . 1
C C4 0.3564(2) 0.45298(9) 0.6018(3) 0.0587(5) Uani d . 1
H H4 0.3321 0.4782 0.6808 0.070 Uiso calc R 1
C C2 0.3256(2) 0.42545(8) 0.2980(3) 0.0513(5) Uani d . 1
C C5 0.4583(2) 0.40582(8) 0.6696(3) 0.0547(5) Uani d . 1
H H5 0.5027 0.3993 0.7942 0.066 Uiso calc R 1
C C1 0.2572(3) 0.43443(11) 0.0974(3) 0.0731(6) Uani d . 1
F F1 0.09308(19) 0.43127(7) 0.02775(19) 0.1100(5) Uani d . 1
F F2 0.3073(2) 0.39374(7) 0.00968(18) 0.1127(5) Uani d . 1
F F3 0.2992(2) 0.48465(7) 0.0468(2) 0.1208(6) Uani d . 1

loop_
_atom_site_aniso_label
_atom_site_aniso_U_11
_atom_site_aniso_U_22
_atom_site_aniso_U_33
_atom_site_aniso_U_12
_atom_site_aniso_U_13
_atom_site_aniso_U_23
Cl1 0.0838(4) 0.0581(3) 0.0883(4) 0.0195(3) 0.0179(3) 0.0103(3)
Cl2 0.1047(5) 0.0476(3) 0.0908(5) 0.0039(3) 0.0337(4) 0.0002(3)
Cl3 0.0610(3) 0.1032(5) 0.0728(4) 0.0193(3) 0.0113(3) -0.0040(3)
O1 0.0639(9) 0.0526(8) 0.0627(9) 0.0000(6) 0.0172(7) 0.0020(7)
N1 0.0568(10) 0.0503(9) 0.0517(10) 0.0042(7) 0.0226(9) 0.0066(7)
C9 0.0518(11) 0.0493(11) 0.0488(12) 0.0044(9) 0.0255(10) 0.0052(9)
C3 0.0551(12) 0.0422(11) 0.0609(14) 0.0016(9) 0.0181(10) 0.0050(9)
C10 0.0539(11) 0.0532(12) 0.0489(12) 0.0025(9) 0.0264(10) 0.0063(9)
C14 0.0550(12) 0.0570(12) 0.0570(13) 0.0049(10) 0.0266(10) -0.0020(10)
C7 0.0585(11) 0.0509(11) 0.0523(13) -0.0019(9) 0.0225(10) -0.0017(9)
C8 0.0565(12) 0.0486(11) 0.0553(13) 0.0008(9) 0.0262(11) 0.0018(9)
C6 0.0515(11) 0.0450(10) 0.0480(12) 0.0001(8) 0.0180(9) 0.0048(9)
C11 0.0689(13) 0.0473(11) 0.0617(14) 0.0062(10) 0.0335(11) 0.0049(9)
C12 0.0653(13) 0.0604(13) 0.0636(14) 0.0192(11) 0.0289(12) 0.0128(11)
C13 0.0522(11) 0.0709(14) 0.0518(12) 0.0122(10) 0.0238(10) 0.0040(10)
C4 0.0655(13) 0.0529(12) 0.0577(14) 0.0047(10) 0.0225(11) -0.0061(10)
C2 0.0541(11) 0.0501(11) 0.0464(12) -0.0030(9) 0.0142(9) 0.0065(9)
C5 0.0591(12) 0.0554(12) 0.0478(12) 0.0046(9) 0.0172(10) 0.0022(9)
C1 0.0815(17) 0.0714(16) 0.0591(15) 0.0084(13) 0.0167(13) 0.0058(12)
F1 0.0860(10) 0.1488(15) 0.0682(10) 0.0080(9) -0.0045(8) 0.0074(8)
F2 0.1564(14) 0.1246(13) 0.0533(9) 0.0440(11) 0.0332(9) 0.0051(8)
F3 0.1825(17) 0.0976(12) 0.0735(10) -0.0228(10) 0.0358(10) 0.0324(8)

loop_
_atom_type_symbol
_atom_type_description
_atom_type_scat_dispersion_real
_atom_type_scat_dispersion_imag
_atom_type_scat_source
C C 0.0033 0.0016 'International Tables Vol C Tables 4.2.6.8 and 6.1.1.4'
H H 0.0000 0.0000 'International Tables Vol C Tables 4.2.6.8 and 6.1.1.4'
N N 0.0061 0.0033 'International Tables Vol C Tables 4.2.6.8 and 6.1.1.4'
O O 0.0106 0.0060 'International Tables Vol C Tables 4.2.6.8 and 6.1.1.4'
F F 0.0171 0.0103 'International Tables Vol C Tables 4.2.6.8 and 6.1.1.4'
Cl Cl 0.1484 0.1585 'International Tables Vol C Tables 4.2.6.8 and 6.1.1.4'

loop_
_geom_angle_atom_site_label_1
_geom_angle_atom_site_label_2
_geom_angle_atom_site_label_3
_geom_angle
C10 O1 H1 109.5
C8 N1 C6 120.14(16)
C14 C9 C10 119.68(17)
C14 C9 C8 119.35(17)
C10 C9 C8 120.97(17)
C4 C3 C2 120.18(17)
C4 C3 Cl1 118.25(16)
C2 C3 Cl1 121.56(15)
O1 C10 C11 119.00(17)
O1 C10 C9 122.50(16)
C11 C10 C9 118.49(18)
C13 C14 C9 120.34(18)
C13 C14 H14 119.8
C9 C14 H14 119.8
C6 C7 C2 121.02(18)
C6 C7 H7 119.5
C2 C7 H7 119.5
N1 C8 C9 121.22(18)
N1 C8 H8 119.4
C9 C8 H8 119.4
C5 C6 C7 119.50(17)
C5 C6 N1 122.99(17)
C7 C6 N1 117.39(17)
C12 C11 C10 121.27(18)
C12 C11 Cl2 120.17(15)
C10 C11 Cl2 118.53(16)
C11 C12 C13 119.55(18)
C11 C12 H12 120.2
C13 C12 H12 120.2
C14 C13 C12 120.67(19)
C14 C13 Cl3 119.87(16)
C12 C13 Cl3 119.47(15)
C5 C4 C3 120.43(19)
C5 C4 H4 119.8
C3 C4 H4 119.8
C7 C2 C3 118.71(17)
C7 C2 C1 118.97(19)
C3 C2 C1 122.32(18)
C4 C5 C6 120.13(19)
C4 C5 H5 119.9
C6 C5 H5 119.9
F3 C1 F1 107.0(2)
F3 C1 F2 106.4(2)
F1 C1 F2 104.2(2)
F3 C1 C2 113.49(19)
F1 C1 C2 112.8(2)
F2 C1 C2 112.34(19)

loop_
_geom_bond_atom_site_label_1
_geom_bond_atom_site_label_2
_geom_bond_distance
Cl1 C3 1.7314(19)
Cl2 C11 1.731(2)
Cl3 C13 1.738(2)
O1 C10 1.344(2)
O1 H1 0.8200
N1 C8 1.278(2)
N1 C6 1.420(2)
C9 C14 1.397(3)
C9 C10 1.403(2)
C9 C8 1.450(2)
C3 C4 1.379(3)
C3 C2 1.392(3)
C10 C11 1.393(2)
C14 C13 1.370(2)
C14 H14 0.9300
C7 C6 1.383(2)
C7 C2 1.384(2)
C7 H7 0.9300
C8 H8 0.9300
C6 C5 1.379(3)
C11 C12 1.380(3)
C12 C13 1.380(3)
C12 H12 0.9300
C4 C5 1.375(3)
C4 H4 0.9300
C2 C1 1.492(3)
C5 H5 0.9300
C1 F3 1.314(3)
C1 F1 1.320(3)
C1 F2 1.325(3)

loop_
_geom_hbond_atom_site_label_D
_geom_hbond_atom_site_label_H
_geom_hbond_atom_site_label_A
_geom_hbond_distance_DH
_geom_hbond_distance_HA
_geom_hbond_distance_DA
_geom_hbond_angle_DHA
O1 H1 N1 0.82 1.88 2.5957(19) 145

loop_
_cod_related_entry_id
_cod_related_entry_database
_cod_related_entry_code
1 ChemSpider 30655297
